data_2217701
loop_
_publ_author_name
'Xing, Hui-Hui'
'Chen, Zi-Lu'
'Ng, Seik Weng'

_publ_section_title
;(6-Oxido-2-oxo-1,2-dihydropyrimidine-5-carboxylato-\k^2^<i>O</i>^5^,<i>O</i>^6^)(4-oxido-2-oxo-1,2-dihydropyrimidin-3-ium-5-carboxylato-\k^2^<i>O</i>^4^,<i>O</i>^5^)bis(1,10-phenanthroline-\k^2^<i>N</i>,<i>N</i>')erbium(III)
 dihydrate
;
_journal_coeditor_code XU2400
_journal_issue 2
_journal_name_full 'Acta Crystallographica Section E'
_journal_page_first m418
_journal_page_last m418
_journal_paper_doi 10.1107/S1600536808001487
_journal_volume 64
_journal_year 2008
_chemical_formula_iupac '[Er (C5 H2 N2 O4) (C5 H3 N2 O4) (C12 H8 N2)2], 2H2 O'
_chemical_formula_moiety 'C34 H21 Er N8 O8, 2(H2 O)'
_chemical_formula_sum 'C34 H25 Er N8 O10'
_chemical_formula_weight 872.88
_chemical_name_systematic
;
(6-Oxido-2-oxo-1,2-dihydropyrimidine-5-carboxylato-
\k^2^<i>O</i>^5^,<i>O</i>^6^)(4-oxido-2-oxo-1,2-dihydropyrimidin-3-ium-5-
carboxylato-\k^2^<i>O</i>^4^,<i>O</i>^5^)bis(1,10-phenanthroline-
\k^2^<i>N</i>,<i>N</i>')erbium(III) dihydrate
;
_space_group_IT_number 15
_symmetry_cell_setting monoclinic
_symmetry_space_group_name_Hall '-C 2yc'
_symmetry_space_group_name_H-M 'C 1 2/c 1'
_atom_sites_solution_hydrogens geom
_atom_sites_solution_primary direct
_atom_sites_solution_secondary difmap
_audit_creation_method SHELXL-97
_cell_angle_alpha 90.00
_cell_angle_beta 101.1590(10)
_cell_angle_gamma 90.00
_cell_formula_units_Z 4
_cell_length_a 17.1602(7)
_cell_length_b 14.4170(6)
_cell_length_c 13.2433(5)
_cell_measurement_reflns_used 8216
_cell_measurement_temperature 295(2)
_cell_measurement_theta_max 28.5
_cell_measurement_theta_min 2.3
_cell_volume 3214.4(2)
_computing_cell_refinement 'SAINT (Bruker, 2006)'
_computing_data_collection 'APEX2 (Bruker, 2006)'
_computing_data_reduction 'SAINT (Bruker, 2006)'
_computing_molecular_graphics 'X-Seed (Barbour, 2001)'
_computing_publication_material 'publCIF (Westrip, 2008)'
_computing_structure_refinement 'SHELXL97 (Sheldrick, 2008)'
_computing_structure_solution 'Atomic coordinates taken from published analogs (Sun & Jin, 2004)'
_diffrn_ambient_temperature 295(2)
_diffrn_measured_fraction_theta_full 0.992
_diffrn_measured_fraction_theta_max 0.992
_diffrn_measurement_device_type 'Bruker APEXII diffractometer'
_diffrn_measurement_method '\f and \w scans'
_diffrn_radiation_monochromator graphite
_diffrn_radiation_source 'fine-focus sealed tube'
_diffrn_radiation_type MoK\a
_diffrn_radiation_wavelength 0.71073
_diffrn_reflns_av_R_equivalents 0.0239
_diffrn_reflns_av_sigmaI/netI 0.0239
_diffrn_reflns_limit_h_max 22
_diffrn_reflns_limit_h_min -22
_diffrn_reflns_limit_k_max 18
_diffrn_reflns_limit_k_min -18
_diffrn_reflns_limit_l_max 17
_diffrn_reflns_limit_l_min -17
_diffrn_reflns_number 13567
_diffrn_reflns_theta_full 27.50
_diffrn_reflns_theta_max 27.50
_diffrn_reflns_theta_min 1.86
_diffrn_standards_decay_% 0
_diffrn_standards_interval_count 0
_diffrn_standards_interval_time 0
_diffrn_standards_number 0
_exptl_absorpt_coefficient_mu 2.686
_exptl_absorpt_correction_T_max 0.814
_exptl_absorpt_correction_T_min 0.645
_exptl_absorpt_correction_type multi-scan
_exptl_absorpt_process_details '(SADABS; Sheldrick, 1996)'
_exptl_crystal_colour Red
_exptl_crystal_density_diffrn 1.804
_exptl_crystal_density_method 'not measured'
_exptl_crystal_description Prism
_exptl_crystal_F_000 1732
_exptl_crystal_size_max 0.18
_exptl_crystal_size_mid 0.10
_exptl_crystal_size_min 0.08
_refine_diff_density_max 1.127
_refine_diff_density_min -0.383
_refine_ls_extinction_method none
_refine_ls_goodness_of_fit_ref 1.054
_refine_ls_hydrogen_treatment constr
_refine_ls_matrix_type full
_refine_ls_number_parameters 240
_refine_ls_number_reflns 3680
_refine_ls_number_restraints 0
_refine_ls_restrained_S_all 1.054
_refine_ls_R_factor_all 0.0256
_refine_ls_R_factor_gt 0.0239
_refine_ls_shift/su_max 0.001
_refine_ls_shift/su_mean <0.001
_refine_ls_structure_factor_coef Fsqd
_refine_ls_weighting_details 'calc w=1/[\s^2^(Fo^2^)+(0.0387P)^2^+2.1981P] where P=(Fo^2^+2Fc^2^)/3'
_refine_ls_weighting_scheme calc
_refine_ls_wR_factor_gt 0.0602
_refine_ls_wR_factor_ref 0.0611
_reflns_number_gt 3495
_reflns_number_total 3680
_reflns_threshold_expression I>2\s(I)
_cod_data_source_file xu2400.cif
_cod_data_source_block I
_cod_depositor_comments
;
The following automatic conversions were performed:
'_symmetry_cell_setting' value 'Monoclinic' changed to 'monoclinic'
according to '/home/saulius/struct/CIF-dictionaries/cif_core.dic'
dictionary named 'cif_core.dic' version 2.4.1 from 2010-06-29.

Automatic conversion script
Id: cif_fix_enum 1527 2010-12-29 10:47:43Z saulius 

The following automatic conversions were performed:

'_symmetry_cell_setting' value 'Monoclinic' changed to 'monoclinic'
according to /home/saulius/struct/CIF-dictionaries/cif_core.dic
dictionary named 'cif_core.dic' version 2.4.1 from 2010-06-29.

Automatic conversion script
Id: cif_fix_values 1715 2011-07-08 13:25:40Z adriana 
;
_cod_original_sg_symbol_H-M 'C 2/c'
_cod_database_code 2217701
_cod_database_fobs_code 2217701

loop_
_symmetry_equiv_pos_as_xyz
'x, y, z'
'-x, y, -z+1/2'
'x+1/2, y+1/2, z'
'-x+1/2, y+1/2, -z+1/2'
'-x, -y, -z'
'x, -y, z-1/2'
'-x+1/2, -y+1/2, -z'
'x+1/2, -y+1/2, z-1/2'

loop_
_atom_site_type_symbol
_atom_site_label
_atom_site_fract_x
_atom_site_fract_y
_atom_site_fract_z
_atom_site_U_iso_or_equiv
_atom_site_adp_type
_atom_site_calc_flag
_atom_site_refinement_flags
_atom_site_occupancy
Er Er1 0.5000 0.612675(9) 0.7500 0.02099(6) Uani d S 1
O O1 0.26939(16) 0.37986(14) 0.36337(19) 0.0436(6) Uani d . 1
O O2 0.40471(11) 0.56690(12) 0.61245(13) 0.0293(4) Uani d . 1
O O3 0.43054(11) 0.50209(13) 0.81183(13) 0.0312(4) Uani d . 1
O O4 0.34769(14) 0.39182(12) 0.84072(15) 0.0341(5) Uani d . 1
O O1W 0.1905(2) 0.3113(2) 0.1608(2) 0.0912(11) Uani d . 1
H H1W1 0.2254 0.3253 0.2146 0.137 Uiso d R 1
H H1W2 0.2024 0.2603 0.1354 0.137 Uiso d R 1
N N1 0.28276(16) 0.33178(16) 0.53134(18) 0.0367(5) Uani d . 1
H H1N 0.2588 0.2802 0.5137 0.055 Uiso calc PR 0.50
N N2 0.33356(13) 0.47408(15) 0.49382(16) 0.0276(5) Uani d . 1
H H2N 0.3385 0.5157 0.4489 0.041 Uiso calc R 1
N N3 0.53478(13) 0.69505(15) 0.59349(17) 0.0278(5) Uani d . 1
N N4 0.59394(13) 0.74961(15) 0.78945(17) 0.0289(5) Uani d . 1
C C1 0.29379(18) 0.39350(17) 0.4575(2) 0.0295(6) Uani d . 1
C C2 0.36564(14) 0.49369(17) 0.59430(18) 0.0229(5) Uani d . 1
C C3 0.35025(15) 0.42826(17) 0.66835(18) 0.0248(5) Uani d . 1
C C4 0.30868(18) 0.3506(2) 0.6303(2) 0.0342(6) Uani d . 1
H H4 0.2977 0.3074 0.6777 0.041 Uiso calc R 1
C C5 0.37729(15) 0.44133(17) 0.78069(18) 0.0247(5) Uani d . 1
C C6 0.50987(17) 0.6671(2) 0.4970(2) 0.0346(6) Uani d . 1
H H6 0.4906 0.6070 0.4856 0.042 Uiso calc R 1
C C7 0.5112(2) 0.7236(3) 0.4122(2) 0.0486(8) Uani d . 1
H H7 0.4946 0.7008 0.3459 0.058 Uiso calc R 1
C C8 0.5368(2) 0.8118(3) 0.4271(3) 0.0556(9) Uani d . 1
H H8 0.5352 0.8511 0.3710 0.067 Uiso calc R 1
C C9 0.5659(2) 0.8442(2) 0.5267(3) 0.0438(7) Uani d . 1
C C10 0.56432(16) 0.78248(18) 0.6084(2) 0.0307(6) Uani d . 1
C C11 0.5963(2) 0.9365(3) 0.5497(3) 0.0598(10) Uani d . 1
H H11 0.5950 0.9787 0.4963 0.072 Uiso calc R 1
C C12 0.6260(2) 0.9627(2) 0.6459(3) 0.0586(10) Uani d . 1
H H12 0.6457 1.0226 0.6582 0.070 Uiso calc R 1
C C13 0.6285(2) 0.9006(2) 0.7304(3) 0.0414(7) Uani d . 1
C C14 0.6628(2) 0.9230(2) 0.8322(3) 0.0501(9) Uani d . 1
H H14 0.6846 0.9816 0.8475 0.060 Uiso calc R 1
C C15 0.6646(2) 0.8603(2) 0.9083(3) 0.0464(8) Uani d . 1
H H15 0.6891 0.8743 0.9755 0.056 Uiso calc R 1
C C16 0.62887(17) 0.7737(2) 0.8840(2) 0.0365(6) Uani d . 1
H H16 0.6297 0.7310 0.9369 0.044 Uiso calc R 1
C C17 0.59569(16) 0.81116(18) 0.7125(2) 0.0289(5) Uani d . 1

loop_
_atom_site_aniso_label
_atom_site_aniso_U_11
_atom_site_aniso_U_22
_atom_site_aniso_U_33
_atom_site_aniso_U_12
_atom_site_aniso_U_13
_atom_site_aniso_U_23
Er1 0.02696(10) 0.01677(9) 0.01709(9) 0.000 -0.00108(6) 0.000
O1 0.0548(14) 0.0334(12) 0.0366(12) -0.0041(9) -0.0064(11) 0.0014(8)
O2 0.0391(10) 0.0236(9) 0.0213(9) -0.0088(8) -0.0037(7) 0.0029(7)
O3 0.0431(11) 0.0295(10) 0.0185(8) -0.0109(8) 0.0001(8) -0.0010(7)
O4 0.0482(13) 0.0337(11) 0.0205(10) -0.0117(8) 0.0067(9) 0.0007(7)
O1W 0.138(3) 0.0561(18) 0.0636(19) 0.0005(19) -0.020(2) 0.0078(15)
N1 0.0543(15) 0.0264(11) 0.0258(11) -0.0119(11) -0.0012(10) -0.0033(9)
N2 0.0369(12) 0.0260(11) 0.0170(10) -0.0052(9) -0.0019(8) 0.0019(8)
N3 0.0300(11) 0.0262(11) 0.0268(11) 0.0003(9) 0.0044(9) 0.0020(9)
N4 0.0279(11) 0.0259(11) 0.0318(12) -0.0052(9) 0.0032(9) -0.0043(9)
C1 0.0366(15) 0.0267(13) 0.0216(13) 0.0007(10) -0.0037(11) -0.0030(9)
C2 0.0263(12) 0.0213(11) 0.0193(11) 0.0005(9) -0.0001(9) 0.0004(9)
C3 0.0339(13) 0.0218(12) 0.0179(11) -0.0048(10) 0.0030(10) -0.0021(9)
C4 0.0488(17) 0.0265(14) 0.0258(13) -0.0117(12) 0.0038(12) 0.0025(11)
C5 0.0325(13) 0.0224(12) 0.0185(11) -0.0001(10) 0.0033(9) 0.0000(9)
C6 0.0353(14) 0.0391(15) 0.0288(14) -0.0033(12) 0.0046(11) -0.0005(12)
C7 0.0508(19) 0.069(2) 0.0261(15) -0.0105(17) 0.0074(13) 0.0035(15)
C8 0.064(2) 0.065(2) 0.0360(18) -0.0098(19) 0.0076(16) 0.0225(16)
C9 0.0465(18) 0.0383(17) 0.0466(18) -0.0032(14) 0.0093(14) 0.0143(14)
C10 0.0317(13) 0.0262(13) 0.0349(14) -0.0009(11) 0.0085(11) 0.0053(11)
C11 0.073(3) 0.040(2) 0.066(3) -0.0157(18) 0.014(2) 0.0201(18)
C12 0.066(2) 0.0325(18) 0.079(3) -0.0160(16) 0.017(2) 0.0063(17)
C13 0.0412(17) 0.0255(14) 0.060(2) -0.0080(12) 0.0156(15) -0.0060(13)
C14 0.0486(19) 0.0355(17) 0.068(2) -0.0169(15) 0.0155(17) -0.0174(17)
C15 0.0415(17) 0.0477(18) 0.049(2) -0.0117(15) 0.0063(15) -0.0215(16)
C16 0.0352(15) 0.0401(16) 0.0330(15) -0.0091(12) 0.0036(12) -0.0077(12)
C17 0.0269(13) 0.0220(12) 0.0383(15) -0.0022(10) 0.0075(11) -0.0009(10)

loop_
_atom_type_symbol
_atom_type_description
_atom_type_scat_dispersion_real
_atom_type_scat_dispersion_imag
_atom_type_scat_source
C C 0.0033 0.0016 'International Tables Vol C Tables 4.2.6.8 and 6.1.1.4'
H H 0.0000 0.0000 'International Tables Vol C Tables 4.2.6.8 and 6.1.1.4'
N N 0.0061 0.0033 'International Tables Vol C Tables 4.2.6.8 and 6.1.1.4'
O O 0.0106 0.0060 'International Tables Vol C Tables 4.2.6.8 and 6.1.1.4'
Er Er -0.2586 4.9576 'International Tables Vol C Tables 4.2.6.8 and 6.1.1.4'

loop_
_geom_angle_atom_site_label_1
_geom_angle_atom_site_label_2
_geom_angle_atom_site_label_3
_geom_angle_site_symmetry_3
_geom_angle
_geom_angle_publ_flag
O2 Er1 O2 2_656 146.60(10) yes
O2 Er1 O3 . 74.80(10) yes
O2 Er1 O3 2_656 81.60(10) yes
O2 Er1 N3 . 74.50(10) yes
O2 Er1 N3 2_656 122.30(10) yes
O2 Er1 N4 . 135.50(10) yes
O2 Er1 N4 2_656 74.60(10) yes
O3 Er1 O3 2_656 89.20(10) yes
O3 Er1 N3 . 148.40(10) yes
O3 Er1 N3 2_656 79.00(10) yes
O3 Er1 N4 . 147.20(10) yes
O3 Er1 N4 2_656 105.50(10) yes
N3 Er1 N3 2_656 124.70(10) yes
N3 Er1 N4 . 64.40(10) yes
N3 Er1 N4 2_656 73.20(10) yes
N4 Er1 N4 2_656 77.90(10) yes
C2 O2 Er1 . 131.99(15) ?
C5 O3 Er1 . 140.34(16) ?
H1W1 O1W H1W2 . 110.3 ?
C4 N1 C1 . 120.6(2) ?
C4 N1 H1N . 119.7 ?
C1 N1 H1N . 119.7 ?
C2 N2 C1 . 126.1(2) ?
C2 N2 H2N . 116.9 ?
C1 N2 H2N . 116.9 ?
C6 N3 C10 . 117.5(2) ?
C6 N3 Er1 . 123.81(18) ?
C10 N3 Er1 . 116.89(17) ?
C16 N4 C17 . 117.8(2) ?
C16 N4 Er1 . 123.46(19) ?
C17 N4 Er1 . 117.38(16) ?
O1 C1 N1 . 123.1(2) ?
O1 C1 N2 . 121.6(2) ?
N1 C1 N2 . 115.2(2) ?
O2 C2 N2 . 117.5(2) ?
O2 C2 C3 . 126.3(2) ?
N2 C2 C3 . 116.1(2) ?
C4 C3 C2 . 116.2(2) ?
C4 C3 C5 . 120.8(2) ?
C2 C3 C5 . 123.0(2) ?
N1 C4 C3 . 125.5(3) ?
N1 C4 H4 . 117.2 ?
C3 C4 H4 . 117.2 ?
O4 C5 O3 . 122.8(2) ?
O4 C5 C3 . 118.7(2) ?
O3 C5 C3 . 118.5(2) ?
N3 C6 C7 . 123.1(3) ?
N3 C6 H6 . 118.5 ?
C7 C6 H6 . 118.5 ?
C8 C7 C6 . 119.4(3) ?
C8 C7 H7 . 120.3 ?
C6 C7 H7 . 120.3 ?
C7 C8 C9 . 120.0(3) ?
C7 C8 H8 . 120.0 ?
C9 C8 H8 . 120.0 ?
C8 C9 C10 . 117.3(3) ?
C8 C9 C11 . 123.9(3) ?
C10 C9 C11 . 118.9(3) ?
N3 C10 C9 . 122.6(3) ?
N3 C10 C17 . 117.7(2) ?
C9 C10 C17 . 119.7(3) ?
C12 C11 C9 . 121.4(3) ?
C12 C11 H11 . 119.3 ?
C9 C11 H11 . 119.3 ?
C11 C12 C13 . 121.3(3) ?
C11 C12 H12 . 119.3 ?
C13 C12 H12 . 119.3 ?
C14 C13 C17 . 116.9(3) ?
C14 C13 C12 . 123.6(3) ?
C17 C13 C12 . 119.5(3) ?
C15 C14 C13 . 120.6(3) ?
C15 C14 H14 . 119.7 ?
C13 C14 H14 . 119.7 ?
C14 C15 C16 . 118.7(3) ?
C14 C15 H15 . 120.7 ?
C16 C15 H15 . 120.7 ?
N4 C16 C15 . 123.2(3) ?
N4 C16 H16 . 118.4 ?
C15 C16 H16 . 118.4 ?
N4 C17 C13 . 122.6(3) ?
N4 C17 C10 . 118.2(2) ?
C13 C17 C10 . 119.2(3) ?

loop_
_geom_bond_atom_site_label_1
_geom_bond_atom_site_label_2
_geom_bond_site_symmetry_2
_geom_bond_distance
_geom_bond_publ_flag
Er1 O2 . 2.297(2) yes
Er1 O2 2_656 2.297(2) ?
Er1 O3 . 2.238(2) yes
Er1 O3 2_656 2.238(2) ?
Er1 N3 . 2.558(2) yes
Er1 N3 2_656 2.558(2) ?
Er1 N4 . 2.538(2) yes
Er1 N4 2_656 2.538(2) ?
O1 C1 . 1.252(4) ?
O2 C2 . 1.248(3) ?
O3 C5 . 1.275(3) ?
O4 C5 . 1.247(3) ?
O1W H1W1 . 0.85 ?
O1W H1W2 . 0.85 ?
N1 C4 . 1.327(3) ?
N1 C1 . 1.362(4) ?
N1 H1N . 0.8600 ?
N2 C2 . 1.368(3) ?
N2 C1 . 1.385(3) ?
N2 H2N . 0.8600 ?
N3 C6 . 1.329(3) ?
N3 C10 . 1.359(3) ?
N4 C16 . 1.326(4) ?
N4 C17 . 1.356(3) ?
C2 C3 . 1.422(3) ?
C3 C4 . 1.371(4) ?
C3 C5 . 1.482(3) ?
C4 H4 . 0.9300 ?
C6 C7 . 1.391(4) ?
C6 H6 . 0.9300 ?
C7 C8 . 1.346(5) ?
C7 H7 . 0.9300 ?
C8 C9 . 1.398(5) ?
C8 H8 . 0.9300 ?
C9 C10 . 1.405(4) ?
C9 C11 . 1.440(5) ?
C10 C17 . 1.441(4) ?
C11 C12 . 1.332(6) ?
C11 H11 . 0.9300 ?
C12 C13 . 1.428(5) ?
C12 H12 . 0.9300 ?
C13 C14 . 1.400(5) ?
C13 C17 . 1.409(4) ?
C14 C15 . 1.349(6) ?
C14 H14 . 0.9300 ?
C15 C16 . 1.401(4) ?
C15 H15 . 0.9300 ?
C16 H16 . 0.9300 ?

loop_
_geom_hbond_atom_site_label_D
_geom_hbond_atom_site_label_H
_geom_hbond_atom_site_label_A
_geom_hbond_site_symmetry_A
_geom_hbond_distance_DH
_geom_hbond_distance_HA
_geom_hbond_distance_DA
_geom_hbond_angle_DHA
_geom_hbond_publ_flag
N1 H1n N1 7_556 0.86 1.82 2.675(5) 174 no
N2 H2n O4 6_565 0.86 1.99 2.846(3) 178 no
O1w H1w1 O1 . 0.85 2.12 2.933(4) 157 no
O1w H1w2 O4 7_556 0.85 2.40 3.000(4) 128 no

loop_
_geom_torsion_atom_site_label_1
_geom_torsion_atom_site_label_2
_geom_torsion_atom_site_label_3
_geom_torsion_atom_site_label_4
_geom_torsion_site_symmetry_1
_geom_torsion
O3 Er1 O2 C2 . -23.0(2)
O3 Er1 O2 C2 2_656 68.4(2)
O2 Er1 O2 C2 2_656 23.4(2)
N4 Er1 O2 C2 . 172.0(2)
N4 Er1 O2 C2 2_656 -134.2(2)
N3 Er1 O2 C2 2_656 -89.1(2)
N3 Er1 O2 C2 . 149.3(2)
O3 Er1 O3 C5 2_656 -72.0(3)
O2 Er1 O3 C5 . 9.5(3)
O2 Er1 O3 C5 2_656 -146.7(3)
N4 Er1 O3 C5 . 169.9(2)
N4 Er1 O3 C5 2_656 78.3(3)
N3 Er1 O3 C5 2_656 137.6(3)
N3 Er1 O3 C5 . -4.7(3)
O3 Er1 N3 C6 . -6.7(3)
O3 Er1 N3 C6 2_656 63.3(2)
O2 Er1 N3 C6 . -20.9(2)
O2 Er1 N3 C6 2_656 127.3(2)
N4 Er1 N3 C6 . 176.5(2)
N4 Er1 N3 C6 2_656 -99.1(2)
N3 Er1 N3 C6 2_656 -139.7(2)
O3 Er1 N3 C10 . 157.69(17)
O3 Er1 N3 C10 2_656 -132.33(19)
O2 Er1 N3 C10 . 143.5(2)
O2 Er1 N3 C10 2_656 -68.3(2)
N4 Er1 N3 C10 . -19.07(17)
N4 Er1 N3 C10 2_656 65.31(19)
N3 Er1 N3 C10 2_656 24.68(17)
O3 Er1 N4 C16 . 8.6(3)
O3 Er1 N4 C16 2_656 -105.1(2)
O2 Er1 N4 C16 . 161.2(2)
O2 Er1 N4 C16 2_656 -36.1(2)
N4 Er1 N4 C16 2_656 108.5(2)
N3 Er1 N4 C16 2_656 41.9(2)
N3 Er1 N4 C16 . -174.5(2)
O3 Er1 N4 C17 . -157.77(17)
O3 Er1 N4 C17 2_656 88.48(19)
O2 Er1 N4 C17 . -5.2(2)
O2 Er1 N4 C17 2_656 157.4(2)
N4 Er1 N4 C17 2_656 -57.88(17)
N3 Er1 N4 C17 2_656 -124.5(2)
N3 Er1 N4 C17 . 19.09(18)
C4 N1 C1 O1 . -178.8(3)
C4 N1 C1 N2 . 0.5(4)
C2 N2 C1 O1 . -176.8(3)
C2 N2 C1 N1 . 3.9(4)
Er1 O2 C2 N2 . -158.37(17)
Er1 O2 C2 C3 . 22.3(4)
C1 N2 C2 O2 . 174.7(3)
C1 N2 C2 C3 . -5.9(4)
O2 C2 C3 C4 . -177.3(3)
N2 C2 C3 C4 . 3.4(4)
O2 C2 C3 C5 . 2.4(4)
N2 C2 C3 C5 . -176.9(2)
C1 N1 C4 C3 . -2.7(5)
C2 C3 C4 N1 . 0.6(5)
C5 C3 C4 N1 . -179.1(3)
Er1 O3 C5 O4 . -175.83(19)
Er1 O3 C5 C3 . 5.0(4)
C4 C3 C5 O4 . -15.3(4)
C2 C3 C5 O4 . 165.0(3)
C4 C3 C5 O3 . 163.9(3)
C2 C3 C5 O3 . -15.7(4)
C10 N3 C6 C7 . -1.4(4)
Er1 N3 C6 C7 . 162.9(2)
N3 C6 C7 C8 . -1.8(5)
C6 C7 C8 C9 . 3.6(6)
C7 C8 C9 C10 . -2.2(5)
C7 C8 C9 C11 . 178.5(4)
C6 N3 C10 C9 . 2.9(4)
Er1 N3 C10 C9 . -162.5(2)
C6 N3 C10 C17 . -176.4(2)
Er1 N3 C10 C17 . 18.2(3)
C8 C9 C10 N3 . -1.1(5)
C11 C9 C10 N3 . 178.3(3)
C8 C9 C10 C17 . 178.2(3)
C11 C9 C10 C17 . -2.4(5)
C8 C9 C11 C12 . -177.4(4)
C10 C9 C11 C12 . 3.2(6)
C9 C11 C12 C13 . -0.6(7)
C11 C12 C13 C14 . 176.5(4)
C11 C12 C13 C17 . -2.7(6)
C17 C13 C14 C15 . 0.7(5)
C12 C13 C14 C15 . -178.6(4)
C13 C14 C15 C16 . -2.3(5)
C17 N4 C16 C15 . 2.3(4)
Er1 N4 C16 C15 . -164.0(2)
C14 C15 C16 N4 . 0.8(5)
C16 N4 C17 C13 . -4.1(4)
Er1 N4 C17 C13 . 163.1(2)
C16 N4 C17 C10 . 174.5(2)
Er1 N4 C17 C10 . -18.3(3)
C14 C13 C17 N4 . 2.6(4)
C12 C13 C17 N4 . -178.1(3)
C14 C13 C17 C10 . -175.9(3)
C12 C13 C17 C10 . 3.4(4)
N3 C10 C17 N4 . -0.1(4)
C9 C10 C17 N4 . -179.4(3)
N3 C10 C17 C13 . 178.5(3)
C9 C10 C17 C13 . -0.8(4)
